data_7030809
loop_
_publ_author_name
'Marler, B.'
'Wang, Y.'
'Song, J.'
'Gies, H.'

_publ_section_title
;
 Topotactic condensation of layer silicates with ferrierite-type layers
 forming porous tectosilicates.
;
_journal_issue 27
_journal_name_full 'Dalton transactions (Cambridge, England : 2003)'
_journal_page_first 10396
_journal_page_last 10416
_journal_paper_doi 10.1039/c4dt00262h
_journal_volume 43
_journal_year 2014
_chemical_formula_analytical '[Si36O72(OH)4](C7H18N)4'
_chemical_formula_moiety 'C28 H76 N4 O76 Si36'
_chemical_formula_sum 'C28 H76 N4 O76 Si36'
_chemical_formula_weight 2696.0
_chemical_name_common RUB-48
_chemical_name_systematic ' ?'
_space_group_IT_number 63
_symmetry_cell_setting orthorhombic
_symmetry_space_group_name_Hall '-C 2c 2'
_symmetry_space_group_name_H-M 'C m c m'
_cell_angle_alpha 90.00000
_cell_angle_beta 90.00000
_cell_angle_gamma 90.00000
_cell_formula_units_Z 1
_cell_length_a 7.369(1)
_cell_length_b 22.559(3)
_cell_length_c 13.993(2)
_cell_measurement_temperature 298
_cell_volume 2326.2(6)
_computing_structure_refinement FULLPROF
_diffrn_ambient_temperature 298(2)
_diffrn_detector_type 'Braun PSD'
_diffrn_measurement_device_type 'Siemens D5000'
_diffrn_radiation_monochromator Ge(111)
_diffrn_radiation_type 'Cu K\a1'
_diffrn_radiation_wavelength 1.5406
_diffrn_source 'X-ray tube'
_diffrn_source_target Cu
_exptl_absorpt_correction_type none
_exptl_crystal_density_diffrn 1.925
_exptl_crystal_density_method 'not measured'
_pd_char_colour white
_pd_char_particle_morphology plates
_pd_instr_location ' ?'
_pd_meas_2theta_range_inc 0.007768
_pd_meas_2theta_range_max 94.98900
_pd_meas_2theta_range_min 3.04700
_pd_meas_number_of_points 11837
_pd_meas_scan_method step
_pd_proc_2theta_range_inc 0.007768
_pd_proc_2theta_range_max 94.9682
_pd_proc_2theta_range_min 3.0262
_pd_proc_info_excluded_regions 0
_pd_proc_ls_background_function 'background points'
_pd_proc_ls_pref_orient_corr '                                 'none''
_pd_proc_ls_profile_function pseudo-Voigt
_pd_proc_ls_prof_R_factor 1.9540
_pd_proc_ls_prof_wR_expected 2.3640
_pd_proc_ls_prof_wR_factor 2.6671
_pd_proc_wavelength 1.540600
_pd_spec_mounting '                               glass capillary'
_pd_spec_mount_mode transmission
_pd_spec_shape cylinder
_refine_ls_goodness_of_fit_all 1.13
_refine_ls_hydrogen_treatment none
_refine_ls_number_parameters 37
_refine_ls_number_reflns 686
_refine_ls_number_restraints 45
_refine_ls_R_I_factor 5.4923
_refine_ls_shift/su_max 0.02
_cod_data_source_file c4dt00262h3.cif
_cod_data_source_block global
_cod_depositor_comments
;
The following automatic conversions were performed:

'_symmetry_cell_setting' value 'Orthorhombic' changed to
'orthorhombic' according to
/usr/data/users/saulius/crontab/automatic-downloads/rss-feeds/RSC/lib/dictionaries/cif_core.dic
dictionary named 'cif_core.dic' version 2.4.2 from 2011-04-26.

Automatic conversion script
Id: cif_fix_values 2281 2013-09-26 08:29:07Z andrius 

 Adding full bibliography for 7030805--7030809.cif.
;
_cod_original_cell_volume 2326.2(4)
_cod_database_code 7030809
_pd_proc_ls_prof_cr_factor 26.4202
_pd_proc_ls_prof_cwr_factor 18.2707
_pd_proc_ls_prof_cwr_expected 16.1942
_pd_proc_ls_prof_chi2 1.2729
_pd_proc_ls_prof_echi2 1.2729

loop_
_symmetry_equiv_pos_as_xyz
x,y,z
x,-y,-z
-x,y,-z+1/2
-x,-y,z+1/2
-x,-y,-z
-x,y,z
x,-y,z+1/2
x,y,-z+1/2
x+1/2,y+1/2,z
x+1/2,-y+1/2,-z
-x+1/2,y+1/2,-z+1/2
-x+1/2,-y+1/2,z+1/2
-x+1/2,-y+1/2,-z
-x+1/2,y+1/2,z
x+1/2,-y+1/2,z+1/2
x+1/2,y+1/2,-z+1/2

loop_
_atom_site_label
_atom_site_fract_x
_atom_site_fract_y
_atom_site_fract_z
_atom_site_U_iso_or_equiv
_atom_site_occupancy
_atom_site_adp_type
_atom_site_type_symbol
Si1 0.2093(7) 0.2290(3) 0.25000 0.0148(7) 1.00000 Uiso Si
Si2 0.2955(5) 0.1888(2) 0.0459(3) 0.0148(7) 1.00000 Uiso Si
Si3 0.00000 0.1113(3) 0.5480(4) 0.0148(7) 1.00000 Uiso Si
Si4 0.00000 0.1735(4) 0.75000 0.0148(7) 1.00000 Uiso Si
O1 0.2503(11) 0.1923(4) 0.1573(4) 0.0222(17) 1.00000 Uiso O
O2 0.00000 0.2453(7) 0.25000 0.0222(17) 1.00000 Uiso O
O3 0.3157(11) 0.2901(4) 0.25000 0.0222(17) 1.00000 Uiso O
O4 0.1778(10) 0.1387(4) -0.0015(7) 0.0222(17) 1.00000 Uiso O
O5 0.50000 0.1719(6) 0.0282(9) 0.0222(17) 1.00000 Uiso O
O6 0.25000 0.25000 0.00000 0.0222(17) 1.00000 Uiso O
O7 0.00000 0.1331(5) 0.6572(6) 0.0222(17) 1.00000 Uiso O
O8 0.50000 0.4587(3) 0.4492(9) 0.0222(17) 1.00000 Uiso O
C1 0.50000 -0.0833(9) 0.25000 0.300(16) 1.50000 Uiso C
N1 0.50000 -0.0173(10) 0.25000 0.300(16) 1.00000 Uiso N
C2 0.398(2) 0.0295(9) 0.1982(15) 0.300(16) 0.811(12) Uiso C
C4 0.50000 0.0007(17) 0.0985(16) 0.300(16) 0.81(2) Uiso C
C3 0.193(3) 0.035(2) 0.25000 0.300(16) 0.81(2) Uiso C

loop_
_atom_type_symbol
_atom_type_scat_Cromer_Mann_a1
_atom_type_scat_Cromer_Mann_b1
_atom_type_scat_Cromer_Mann_a2
_atom_type_scat_Cromer_Mann_b2
_atom_type_scat_Cromer_Mann_a3
_atom_type_scat_Cromer_Mann_b3
_atom_type_scat_Cromer_Mann_a4
_atom_type_scat_Cromer_Mann_b4
_atom_type_scat_Cromer_Mann_c
_atom_type_scat_dispersion_real
_atom_type_scat_dispersion_imag
_atom_type_scat_source
si 6.29150 2.43860 3.03530 32.33370 1.98910 0.67850 1.54100 81.69370 1.14070 0.24400 0.33000 International_Tables_for_Crystallography_Vol.C(1991)_Tables_6.1.1.4_and_6.1.1.5
o 3.04850 13.27710 2.28680 5.70110 1.54630 0.32390 0.86700 32.90890 0.25080 0.04700 0.03200 International_Tables_for_Crystallography_Vol.C(1991)_Tables_6.1.1.4_and_6.1.1.5
c 2.31000 20.84390 1.02000 10.20750 1.58860 0.56870 0.86500 51.65120 0.21560 0.01700 0.00900 International_Tables_for_Crystallography_Vol.C(1991)_Tables_6.1.1.4_and_6.1.1.5
n 12.21260 0.00570 3.13220 9.89330 2.01250 28.99750 1.16630 0.58260 -11.52900 0.02900 0.01800 International_Tables_for_Crystallography_Vol.C(1991)_Tables_6.1.1.4_and_6.1.1.5

loop_
_geom_angle_atom_site_label_1
_geom_angle_atom_site_label_2
_geom_angle_atom_site_label_3
_geom_angle
_geom_angle_site_symmetry_1
_geom_angle_site_symmetry_3
O1 Si1 O1 111.6(6) 5_555 6_556
O1 Si1 O2 108.1(7) 5_555 7_555
O1 Si1 O3 111.3(8) 5_555 8_555
O1 Si1 O2 108.1(7) 6_556 7_555
O1 Si1 O3 111.3(8) 6_556 8_555
O2 Si1 O3 106.2(8) 7_555 8_555
O1 Si2 O4 109.4(8) 5_555 6_555
O1 Si2 O5 111.4(8) 5_555 7_555
O1 Si2 O6 108.3(5) 5_555 8_555
O4 Si2 O5 106.7(7) 6_555 7_555
O4 Si2 O6 110.1(7) 6_555 8_555
O5 Si2 O6 110.8(6) 7_555 8_555
O4 Si3 O4 111.2(8) 4_556 5_556
O4 Si3 O7 105.7(8) 4_556 6_555
O4 Si3 O8 113.5(8) 4_556 7_566
O4 Si3 O7 105.7(8) 5_556 6_555
O4 Si3 O8 113.5(8) 5_556 7_566
O7 Si3 O8 106.4(9) 6_555 7_566
O3 Si4 O3 117.7(9) 5_566 6_666
O3 Si4 O7 107.3(8) 5_566 7_555
O3 Si4 O7 107.3(8) 5_566 8_557
O3 Si4 O7 107.3(8) 6_666 7_555
O3 Si4 O7 107.3(8) 6_666 8_557
O7 Si4 O7 109.9(9) 7_555 8_557

loop_
_geom_bond_atom_site_label_1
_geom_bond_atom_site_label_2
_geom_bond_distance
_geom_bond_site_symmetry_2
Si1 Si1 3.085(7) 3_555
Si1 Si2 3.063(5) .
Si1 Si2 3.063(5) 8_555
Si1 Si4 3.070(9) 10_556
Si1 O1 1.568(8) .
Si1 O1 1.568(8) 8_555
Si1 O2 1.586(6) .
Si1 O3 1.586(11) .
Si2 Si1 3.063(5) .
Si2 Si2 3.014(5) 6_655
Si2 Si2 3.118(6) 13_555
Si2 Si3 3.086(6) 3_555
Si2 O1 1.596(7) .
Si2 O4 1.571(10) .
Si2 O5 1.574(5) .
Si2 O6 1.559(4) .
Si3 Si2 3.086(6) 3_555
Si3 Si2 3.086(6) 8_555
Si3 Si4 3.156(7) .
Si3 O4 1.588(9) 3_555
Si3 O4 1.588(9) 8_555
Si3 O7 1.605(10) .
Si3 O8 1.580(10) 10_456
Si4 Si1 3.070(9) 10_456
Si4 Si1 3.070(9) 12_555
Si4 Si3 3.156(7) .
Si4 Si3 3.156(7) 3_556
Si4 O3 1.587(10) 10_456
Si4 O3 1.587(10) 12_555
Si4 O7 1.586(11) .
Si4 O7 1.586(11) 3_556
O1 Si1 1.568(8) .
O1 Si2 1.596(7) .
O1 O1 2.594(8) 8_555
O1 O2 2.552(11) .
O1 O3 2.604(11) .
O1 O4 2.586(12) .
O1 O5 2.619(11) .
O1 O6 2.557(7) .
O2 Si1 1.586(6) .
O2 Si1 1.586(6) 3_555
O2 O1 2.552(11) .
O2 O1 2.552(11) 3_555
O2 O1 2.552(11) 6_555
O2 O1 2.552(11) 8_555
O2 O3 2.537(10) .
O2 O3 2.537(10) 3_555
O3 Si1 1.586(11) .
O3 Si4 1.587(10) 10_556
O3 O1 2.604(11) .
O3 O1 2.604(11) 8_555
O3 O2 2.537(10) .
O3 O3 2.716(11) 3_655
O3 O7 2.556(12) 10_556
O3 O7 2.556(12) 12_554
O4 Si2 1.571(10) .
O4 Si3 1.588(9) 3_555
O4 O1 2.586(12) .
O4 O4 2.621(10) 6_555
O4 O5 2.524(9) .
O4 O6 2.567(9) .
O4 O7 2.545(12) 3_555
O4 O8 2.650(11) 12_554
O5 Si2 1.574(5) .
O5 Si2 1.574(5) 6_655
O5 O1 2.619(11) .
O5 O1 2.619(11) 6_655
O5 O4 2.524(9) .
O5 O4 2.524(9) 6_655
O5 O6 2.580(9) .
O5 O6 2.580(9) 6_655
O6 Si2 1.559(4) .
O6 Si2 1.559(4) 13_555
O6 O1 2.557(7) .
O6 O1 2.557(7) 13_555
O6 O4 2.567(9) .
O6 O4 2.567(9) 13_555
O6 O5 2.580(9) .
O6 O5 2.580(9) 10_455
O7 Si3 1.605(10) .
O7 Si4 1.586(11) .
O7 O3 2.556(12) 10_456
O7 O3 2.556(12) 12_555
O7 O4 2.545(12) 3_555
O7 O4 2.545(12) 8_555
O7 O7 2.597(12) 3_556
O7 O8 2.551(14) 10_456
O8 Si3 1.580(10) 10_556
O8 O4 2.650(11) 12_555
O8 O4 2.650(11) 15_555
O8 O7 2.551(14) 10_556
O8 O8 2.344(13) 2_566
C1 N1 1.49(3) .
C1 C2 2.75(3) .
C1 C2 2.75(3) 3_655
C1 C2 2.75(3) 6_655
C1 C2 2.75(3) 8_555
C1 C4 2.84(3) .
C1 C4 2.84(3) 3_655
N1 C1 1.49(3) .
N1 C2 1.48(3) .
N1 C2 1.48(3) 3_655
N1 C2 1.48(3) 6_655
N1 C2 1.48(3) 8_555
N1 C4 2.16(2) .
N1 C4 2.16(2) 3_655
N1 C3 2.55(3) .
N1 C3 2.55(3) 3_655
C2 C1 2.75(3) .
C2 N1 1.48(3) .
C2 C2 2.09(3) 3_655
C2 C2 1.50(2) 6_655
C2 C2 1.45(3) 8_555
C2 C4 1.71(3) .
C2 C4 3.01(3) 3_655
C2 C3 1.68(3) .
C2 C3 3.10(3) 3_655
C4 C1 2.84(3) .
C4 N1 2.16(2) .
C4 C2 1.71(3) .
C4 C2 3.01(3) 3_655
C4 C2 1.71(3) 6_655
C4 C2 3.01(3) 8_555
C4 C4 2.76(3) 2_555
C4 C3 3.20(3) .
C4 C3 3.20(3) 3_655
C3 N1 2.55(3) .
C3 C2 1.68(3) .
C3 C2 3.10(3) 3_655
C3 C2 3.10(3) 6_655
C3 C2 1.68(3) 8_555
C3 C4 3.20(3) .
C3 C4 3.20(3) 3_655
C3 C3 2.84(3) 3_555
